data_7243096
loop_
_publ_author_name
'Tseng, Tien-Wen'
'Luo, Tzuoo-Tsair'
'Tseng, Kuo-Yang'
'Hong, Yu-Xian'
'Huang, Guang-Cheng'

_publ_section_title
;
 Bent-bis(triazolyl)-based coordination polymers tuned by dicarboxylate
 ligands: syntheses, structures and properties
;
_journal_issue 31
_journal_name_full CrystEngComm
_journal_page_first 5293
_journal_page_last 5305
_journal_paper_doi 10.1039/D1CE00780G
_journal_volume 23
_journal_year 2021
_chemical_formula_sum 'C24 H24 Cd N6 O6'
_chemical_formula_weight 604.89
_space_group_crystal_system monoclinic
_space_group_IT_number 15
_space_group_name_Hall '-C 2yc'
_space_group_name_H-M_alt 'C 1 2/c 1'
_atom_sites_solution_hydrogens mixed
_audit_creation_method SHELXL-2018/3
_audit_update_record
;
2021-03-18 deposited with the CCDC.	2021-06-22 downloaded from the CCDC.
;
_cell_angle_alpha 90
_cell_angle_beta 109.498(7)
_cell_angle_gamma 90
_cell_formula_units_Z 8
_cell_length_a 27.066(7)
_cell_length_b 8.000(2)
_cell_length_c 23.551(5)
_cell_measurement_reflns_used 9728
_cell_measurement_temperature 293(2)
_cell_measurement_theta_max 27.11
_cell_measurement_theta_min 2.5
_cell_volume 4807(2)
_computing_cell_refinement 'Bruker SAINT'
_computing_data_collection 'Bruker APEX2'
_computing_data_reduction 'Bruker SAINT'
_computing_structure_refinement 'SHELXL-2018/3 (Sheldrick, 2018)'
_diffrn_ambient_temperature 293(2)
_diffrn_measured_fraction_theta_full 1.000
_diffrn_measured_fraction_theta_max 0.995
_diffrn_measurement_device_type 'Bruker APEX-II CCD'
_diffrn_measurement_method '\f and \w scans'
_diffrn_radiation_type MoK\a
_diffrn_radiation_wavelength 0.71073
_diffrn_reflns_av_R_equivalents 0.0615
_diffrn_reflns_av_unetI/netI 0.0277
_diffrn_reflns_Laue_measured_fraction_full 1.000
_diffrn_reflns_Laue_measured_fraction_max 0.995
_diffrn_reflns_limit_h_max 34
_diffrn_reflns_limit_h_min -34
_diffrn_reflns_limit_k_max 10
_diffrn_reflns_limit_k_min -10
_diffrn_reflns_limit_l_max 30
_diffrn_reflns_limit_l_min -30
_diffrn_reflns_number 58068
_diffrn_reflns_point_group_measured_fraction_full 1.000
_diffrn_reflns_point_group_measured_fraction_max 0.995
_diffrn_reflns_theta_full 25.242
_diffrn_reflns_theta_max 27.197
_diffrn_reflns_theta_min 1.596
_diffrn_source 'fine-focus sealed tube'
_exptl_absorpt_coefficient_mu 0.963
_exptl_absorpt_correction_T_max 1.0000
_exptl_absorpt_correction_T_min 0.8262
_exptl_absorpt_correction_type numerical
_exptl_absorpt_process_details
;
 SADABS 2016/2: Krause, L., Herbst-Irmer, R., Sheldrick G.M. & Stalke D.,
 J. Appl. Cryst. 48 (2015) 3-10
;
_exptl_crystal_colour colourless
_exptl_crystal_density_diffrn 1.672
_exptl_crystal_description prism
_exptl_crystal_F_000 2448
_exptl_crystal_size_max 0.200
_exptl_crystal_size_mid 0.150
_exptl_crystal_size_min 0.100
_refine_diff_density_max 1.875
_refine_diff_density_min -0.448
_refine_diff_density_rms 0.077
_refine_ls_extinction_method none
_refine_ls_goodness_of_fit_ref 1.072
_refine_ls_hydrogen_treatment mixed
_refine_ls_matrix_type full
_refine_ls_number_parameters 342
_refine_ls_number_reflns 5323
_refine_ls_number_restraints 0
_refine_ls_restrained_S_all 1.072
_refine_ls_R_factor_all 0.0295
_refine_ls_R_factor_gt 0.0253
_refine_ls_shift/su_max 0.002
_refine_ls_shift/su_mean 0.000
_refine_ls_structure_factor_coef Fsqd
_refine_ls_weighting_details 'w=1/[\s^2^(Fo^2^)+(0.0155P)^2^+14.3942P] where P=(Fo^2^+2Fc^2^)/3'
_refine_ls_weighting_scheme calc
_refine_ls_wR_factor_gt 0.0571
_refine_ls_wR_factor_ref 0.0591
_reflns_Friedel_coverage 0.000
_reflns_number_gt 4847
_reflns_number_total 5323
_reflns_threshold_expression 'I > 2\s(I)'
_cod_data_source_file d1ce00780g2.cif
_cod_data_source_block shelx_CCDC3
_cod_depositor_comments 'Adding full bibliography for 7243093--7243099.cif.'
_cod_original_sg_symbol_H-M 'C 2/c'
_cod_database_code 7243096
_shelx_shelxl_version_number 2018/3
_shelx_space_group_comment
;
The symmetry employed for this shelxl refinement is uniquely defined
by the following loop, which should always be used as a source of
symmetry information in preference to the above space-group names.
They are only intended as comments.
;
_shelx_estimated_absorpt_t_min 0.831
_shelx_estimated_absorpt_t_max 0.910

loop_
_space_group_symop_operation_xyz
'x, y, z'
'-x, y, -z+1/2'
'x+1/2, y+1/2, z'
'-x+1/2, y+1/2, -z+1/2'
'-x, -y, -z'
'x, -y, z-1/2'
'-x+1/2, -y+1/2, -z'
'x+1/2, -y+1/2, z-1/2'

loop_
_atom_site_label
_atom_site_type_symbol
_atom_site_fract_x
_atom_site_fract_y
_atom_site_fract_z
_atom_site_U_iso_or_equiv
_atom_site_adp_type
_atom_site_occupancy
_atom_site_site_symmetry_order
_atom_site_calc_flag
_atom_site_refinement_flags_posn
_atom_site_refinement_flags_adp
_atom_site_refinement_flags_occupancy
_atom_site_disorder_assembly
_atom_site_disorder_group
Cd1 Cd 0.54231(2) 0.65608(2) 0.55668(2) 0.00963(5) Uani 1 1 d . . . . .
C1 C 0.48974(8) 0.7817(3) 0.36804(9) 0.0109(4) Uani 1 1 d . . . . .
H1 H 0.451334 0.782639 0.352631 0.013 Uiso 1 1 calc R U . . .
C2 C 0.50843(8) 0.9543(3) 0.35396(9) 0.0114(4) Uani 1 1 d . . . . .
H2 H 0.490688 0.973222 0.310808 0.014 Uiso 1 1 calc R U . . .
C3 C 0.56711(8) 0.9604(3) 0.36391(10) 0.0148(4) Uani 1 1 d . . . . .
H3A H 0.586438 0.952210 0.406686 0.018 Uiso 1 1 calc R U . . .
H3B H 0.575650 1.066833 0.349774 0.018 Uiso 1 1 calc R U . . .
C4 C 0.58403(9) 0.8183(3) 0.33075(10) 0.0169(5) Uani 1 1 d . . . . .
H4A H 0.568740 0.835780 0.287646 0.020 Uiso 1 1 calc R U . . .
H4B H 0.621858 0.819910 0.341176 0.020 Uiso 1 1 calc R U . . .
C5 C 0.56689(9) 0.6481(3) 0.34700(10) 0.0167(4) Uani 1 1 d . . . . .
H5A H 0.576426 0.562010 0.323553 0.020 Uiso 1 1 calc R U . . .
H5B H 0.585283 0.625325 0.389259 0.020 Uiso 1 1 calc R U . . .
C6 C 0.50792(8) 0.6412(3) 0.33502(9) 0.0134(4) Uani 1 1 d . . . . .
H6A H 0.498969 0.533931 0.348125 0.016 Uiso 1 1 calc R U . . .
H6B H 0.489565 0.651009 0.292060 0.016 Uiso 1 1 calc R U . . .
C7 C 0.50649(8) 0.7482(3) 0.43562(9) 0.0108(4) Uani 1 1 d . . . . .
C8 C 0.48964(8) 1.0928(3) 0.38655(9) 0.0125(4) Uani 1 1 d . . . . .
C9 C 0.69396(8) 0.4202(3) 0.45120(9) 0.0124(4) Uani 1 1 d . . . . .
C10 C 0.74557(8) 0.4498(3) 0.45542(9) 0.0135(4) Uani 1 1 d . . . . .
H10 H 0.764413 0.536417 0.479301 0.016 Uiso 1 1 calc R U . . .
C11 C 0.76871(8) 0.3487(3) 0.42361(9) 0.0138(4) Uani 1 1 d . . . . .
H11 H 0.803160 0.367597 0.425635 0.017 Uiso 1 1 calc R U . . .
C12 C 0.73998(8) 0.2188(3) 0.38861(9) 0.0137(4) Uani 1 1 d . . . . .
C13 C 0.68850(9) 0.1884(3) 0.38508(10) 0.0167(5) Uani 1 1 d . . . . .
H13 H 0.669840 0.100147 0.362058 0.020 Uiso 1 1 calc R U . . .
C14 C 0.66526(8) 0.2914(3) 0.41634(10) 0.0159(4) Uani 1 1 d . . . . .
H14 H 0.630632 0.273973 0.413874 0.019 Uiso 1 1 calc R U . . .
C15 C 0.64518(8) 0.7436(3) 0.51482(10) 0.0152(4) Uani 1 1 d . . . . .
H15 H 0.641858 0.855058 0.524227 0.018 Uiso 1 1 calc R U . . .
C16 C 0.63284(8) 0.4838(3) 0.50740(9) 0.0153(4) Uani 1 1 d . . . . .
H16 H 0.620672 0.375970 0.509314 0.018 Uiso 1 1 calc R U . . .
C17 C 0.73826(8) -0.0084(3) 0.32318(10) 0.0170(5) Uani 1 1 d . . . . .
C18 C 0.74207(9) -0.1654(3) 0.34836(10) 0.0205(5) Uani 1 1 d . . . . .
H18 H 0.763052 -0.182763 0.388159 0.025 Uiso 1 1 calc R U . . .
C19 C 0.71431(9) -0.2979(3) 0.31388(10) 0.0195(5) Uani 1 1 d . . . . .
H19 H 0.716859 -0.404673 0.330221 0.023 Uiso 1 1 calc R U . . .
C20 C 0.68285(8) -0.2685(3) 0.25488(9) 0.0141(4) Uani 1 1 d . . . . .
C21 C 0.67905(9) -0.1105(3) 0.22939(10) 0.0185(5) Uani 1 1 d . . . . .
H21 H 0.657790 -0.092665 0.189743 0.022 Uiso 1 1 calc R U . . .
C22 C 0.70736(9) 0.0204(3) 0.26377(10) 0.0184(5) Uani 1 1 d . . . . .
H22 H 0.705658 0.126636 0.247166 0.022 Uiso 1 1 calc R U . . .
C23 C 0.61312(10) -0.6317(3) 0.20556(10) 0.0216(5) Uani 1 1 d . . . . .
H23 H 0.600426 -0.736005 0.211410 0.026 Uiso 1 1 calc R U . . .
C24 C 0.62699(8) -0.4172(3) 0.16176(9) 0.0145(4) Uani 1 1 d . . . . .
H24 H 0.627501 -0.337303 0.133287 0.017 Uiso 1 1 calc R U . . .
N1 N 0.61654(7) 0.6191(2) 0.52801(8) 0.0146(4) Uani 1 1 d . . . . .
N2 N 0.67807(7) 0.6937(2) 0.48759(8) 0.0153(4) Uani 1 1 d . . . . .
N3 N 0.66934(7) 0.5251(2) 0.48345(8) 0.0131(4) Uani 1 1 d . . . . .
N4 N 0.60106(7) -0.5599(2) 0.15016(8) 0.0162(4) Uani 1 1 d . . . . .
N5 N 0.64403(8) -0.5424(3) 0.25011(9) 0.0243(5) Uani 1 1 d . . . . .
N6 N 0.65225(7) -0.4061(3) 0.22063(8) 0.0163(4) Uani 1 1 d . . . . .
O1 O 0.52922(6) 0.85753(18) 0.47275(6) 0.0132(3) Uani 1 1 d . . . . .
O2 O 0.49650(6) 0.60484(19) 0.45322(7) 0.0153(3) Uani 1 1 d . . . . .
O3 O 0.44235(6) 1.08855(19) 0.38483(6) 0.0144(3) Uani 1 1 d . . . . .
O4 O 0.52022(6) 1.21092(19) 0.41165(7) 0.0163(3) Uani 1 1 d . . . . .
O5 O 0.76606(6) 0.1237(2) 0.35819(7) 0.0191(3) Uani 1 1 d . . . . .
O6 O 0.59808(7) 1.1187(2) 0.54413(9) 0.0195(4) Uani 1 1 d . . . . .
H6D H 0.5872(12) 1.062(4) 0.5638(13) 0.028(9) Uiso 1 1 d . . . . .
H6C H 0.5770(14) 1.111(4) 0.5124(16) 0.040(10) Uiso 1 1 d . . . . .

loop_
_atom_site_aniso_label
_atom_site_aniso_U_11
_atom_site_aniso_U_22
_atom_site_aniso_U_33
_atom_site_aniso_U_23
_atom_site_aniso_U_13
_atom_site_aniso_U_12
Cd1 0.00910(8) 0.01016(8) 0.00972(8) 0.00020(6) 0.00328(6) 0.00051(6)
C1 0.0109(10) 0.0114(10) 0.0108(9) 0.0001(8) 0.0041(8) -0.0010(8)
C2 0.0136(10) 0.0112(10) 0.0098(9) 0.0014(8) 0.0046(8) -0.0005(8)
C3 0.0145(11) 0.0150(11) 0.0152(10) -0.0029(8) 0.0054(8) -0.0031(8)
C4 0.0138(11) 0.0199(12) 0.0198(11) -0.0039(9) 0.0092(9) -0.0013(9)
C5 0.0169(11) 0.0166(11) 0.0173(10) -0.0030(9) 0.0065(9) 0.0036(9)
C6 0.0167(11) 0.0122(10) 0.0111(9) -0.0021(8) 0.0045(8) -0.0014(8)
C7 0.0067(9) 0.0140(10) 0.0125(9) 0.0011(8) 0.0044(8) 0.0029(8)
C8 0.0166(11) 0.0106(10) 0.0095(9) 0.0035(8) 0.0033(8) 0.0027(8)
C9 0.0121(10) 0.0126(10) 0.0119(9) 0.0011(8) 0.0033(8) 0.0023(8)
C10 0.0115(10) 0.0124(10) 0.0146(10) -0.0006(8) 0.0017(8) -0.0015(8)
C11 0.0073(10) 0.0170(10) 0.0163(10) 0.0007(8) 0.0026(8) -0.0009(8)
C12 0.0115(10) 0.0168(11) 0.0131(10) -0.0021(8) 0.0044(8) 0.0016(8)
C13 0.0126(11) 0.0165(11) 0.0201(11) -0.0063(9) 0.0046(9) -0.0034(8)
C14 0.0087(10) 0.0197(11) 0.0191(11) -0.0030(9) 0.0044(8) -0.0014(8)
C15 0.0117(10) 0.0146(11) 0.0170(10) -0.0030(8) 0.0019(8) 0.0006(8)
C16 0.0137(10) 0.0148(11) 0.0164(10) 0.0006(8) 0.0036(8) 0.0017(8)
C17 0.0099(10) 0.0228(12) 0.0200(11) -0.0090(9) 0.0073(9) -0.0019(9)
C18 0.0155(11) 0.0257(12) 0.0146(10) -0.0048(9) -0.0025(9) 0.0030(10)
C19 0.0185(12) 0.0184(11) 0.0177(11) -0.0015(9) 0.0007(9) 0.0028(9)
C20 0.0087(10) 0.0190(11) 0.0142(10) -0.0034(8) 0.0033(8) 0.0012(8)
C21 0.0170(11) 0.0235(12) 0.0136(10) 0.0001(9) 0.0034(9) -0.0023(9)
C22 0.0170(11) 0.0172(11) 0.0215(11) -0.0008(9) 0.0074(9) -0.0016(9)
C23 0.0250(13) 0.0196(12) 0.0164(11) 0.0007(9) 0.0019(9) -0.0022(10)
C24 0.0104(10) 0.0184(11) 0.0146(10) -0.0019(8) 0.0042(8) 0.0009(8)
N1 0.0128(9) 0.0164(9) 0.0140(9) 0.0002(7) 0.0037(7) 0.0017(7)
N2 0.0117(9) 0.0137(9) 0.0193(9) -0.0025(7) 0.0035(7) -0.0014(7)
N3 0.0085(8) 0.0123(9) 0.0161(9) 0.0010(7) 0.0010(7) -0.0007(7)
N4 0.0133(9) 0.0173(10) 0.0176(9) -0.0003(7) 0.0048(7) 0.0007(7)
N5 0.0276(11) 0.0194(10) 0.0207(10) 0.0014(8) 0.0012(9) -0.0054(9)
N6 0.0100(9) 0.0276(10) 0.0117(8) 0.0062(8) 0.0042(7) 0.0067(8)
O1 0.0147(8) 0.0123(7) 0.0119(7) -0.0007(6) 0.0037(6) 0.0005(6)
O2 0.0187(8) 0.0131(7) 0.0135(7) 0.0013(6) 0.0043(6) -0.0039(6)
O3 0.0124(8) 0.0161(8) 0.0146(7) 0.0006(6) 0.0043(6) 0.0027(6)
O4 0.0184(8) 0.0112(7) 0.0216(8) -0.0028(6) 0.0096(7) -0.0014(6)
O5 0.0117(8) 0.0223(9) 0.0250(8) -0.0127(7) 0.0083(7) -0.0029(6)
O6 0.0140(9) 0.0178(9) 0.0264(10) -0.0026(7) 0.0063(8) -0.0048(7)

loop_
_atom_type_symbol
_atom_type_description
_atom_type_scat_dispersion_real
_atom_type_scat_dispersion_imag
_atom_type_scat_source
Cd Cd -0.8075 1.2024 'International Tables Vol C Tables 4.2.6.8 and 6.1.1.4'
C C 0.0033 0.0016 'International Tables Vol C Tables 4.2.6.8 and 6.1.1.4'
H H 0.0000 0.0000 'International Tables Vol C Tables 4.2.6.8 and 6.1.1.4'
N N 0.0061 0.0033 'International Tables Vol C Tables 4.2.6.8 and 6.1.1.4'
O O 0.0106 0.0060 'International Tables Vol C Tables 4.2.6.8 and 6.1.1.4'

loop_
_geom_angle_atom_site_label_1
_geom_angle_atom_site_label_2
_geom_angle_atom_site_label_3
_geom_angle
_geom_angle_site_symmetry_1
_geom_angle_site_symmetry_3
_geom_angle_publ_flag
O2 Cd1 O4 95.21(6) 5_666 5_676 ?
O2 Cd1 N1 105.14(6) 5_666 . ?
O4 Cd1 N1 159.64(6) 5_676 . ?
O2 Cd1 O2 71.12(6) 5_666 . ?
O4 Cd1 O2 102.83(6) 5_676 . ?
N1 Cd1 O2 83.49(6) . . ?
O2 Cd1 N4 86.69(6) 5_666 6_556 ?
O4 Cd1 N4 100.66(6) 5_676 6_556 ?
N1 Cd1 N4 81.53(6) . 6_556 ?
O2 Cd1 N4 148.85(6) . 6_556 ?
O2 Cd1 O3 143.57(5) 5_666 5_676 ?
O4 Cd1 O3 55.64(5) 5_676 5_676 ?
N1 Cd1 O3 105.67(6) . 5_676 ?
O2 Cd1 O3 131.45(5) . 5_676 ?
N4 Cd1 O3 79.11(6) 6_556 5_676 ?
O2 Cd1 O1 124.48(5) 5_666 . ?
O4 Cd1 O1 91.87(5) 5_676 . ?
N1 Cd1 O1 76.16(6) . . ?
O2 Cd1 O1 53.66(5) . . ?
N4 Cd1 O1 145.34(6) 6_556 . ?
O3 Cd1 O1 81.78(5) 5_676 . ?
O2 Cd1 C8 120.65(6) 5_666 5_676 ?
O4 Cd1 C8 27.78(6) 5_676 5_676 ?
N1 Cd1 C8 132.97(7) . 5_676 ?
O2 Cd1 C8 119.44(6) . 5_676 ?
N4 Cd1 C8 90.45(6) 6_556 5_676 ?
O3 Cd1 C8 27.88(6) 5_676 5_676 ?
O1 Cd1 C8 85.83(6) . 5_676 ?
C7 C1 C6 111.41(17) . . ?
C7 C1 C2 112.14(17) . . ?
C6 C1 C2 111.20(17) . . ?
C3 C2 C8 113.77(17) . . ?
C3 C2 C1 113.21(17) . . ?
C8 C2 C1 110.64(17) . . ?
C2 C3 C4 111.74(17) . . ?
C5 C4 C3 111.46(18) . . ?
C6 C5 C4 111.83(18) . . ?
C5 C6 C1 111.81(17) . . ?
O1 C7 O2 120.72(18) . . ?
O1 C7 C1 120.94(19) . . ?
O2 C7 C1 118.34(18) . . ?
O4 C8 O3 122.1(2) . . ?
O4 C8 C2 120.05(19) . . ?
O3 C8 C2 117.78(19) . . ?
O4 C8 Cd1 58.84(11) . 5_676 ?
O3 C8 Cd1 63.30(11) . 5_676 ?
C2 C8 Cd1 178.58(15) . 5_676 ?
C14 C9 C10 121.5(2) . . ?
C14 C9 N3 118.77(19) . . ?
C10 C9 N3 119.75(19) . . ?
C11 C10 C9 119.2(2) . . ?
C10 C11 C12 119.5(2) . . ?
O5 C12 C13 123.08(19) . . ?
O5 C12 C11 115.79(19) . . ?
C13 C12 C11 121.1(2) . . ?
C14 C13 C12 119.2(2) . . ?
C9 C14 C13 119.5(2) . . ?
N2 C15 N1 114.6(2) . . ?
N1 C16 N3 109.8(2) . . ?
C18 C17 C22 121.2(2) . . ?
C18 C17 O5 119.2(2) . . ?
C22 C17 O5 119.6(2) . . ?
C17 C18 C19 119.6(2) . . ?
C20 C19 C18 119.1(2) . . ?
C19 C20 C21 121.3(2) . . ?
C19 C20 N6 118.3(2) . . ?
C21 C20 N6 120.31(19) . . ?
C20 C21 C22 119.2(2) . . ?
C21 C22 C17 119.5(2) . . ?
N5 C23 N4 114.9(2) . . ?
N4 C24 N6 109.1(2) . . ?
C16 N1 C15 103.33(18) . . ?
C16 N1 Cd1 129.31(15) . . ?
C15 N1 Cd1 125.60(14) . . ?
C15 N2 N3 101.80(18) . . ?
C16 N3 N2 110.44(18) . . ?
C16 N3 C9 128.28(19) . . ?
N2 N3 C9 120.96(18) . . ?
C24 N4 C23 103.03(19) . . ?
C24 N4 Cd1 128.15(15) . 6 ?
C23 N4 Cd1 128.64(15) . 6 ?
C23 N5 N6 101.46(19) . . ?
C24 N6 N5 111.5(2) . . ?
C24 N6 C20 129.1(2) . . ?
N5 N6 C20 119.25(17) . . ?
C7 O1 Cd1 90.51(12) . . ?
C7 O2 Cd1 156.15(14) . 5_666 ?
C7 O2 Cd1 94.79(12) . . ?
Cd1 O2 Cd1 108.88(6) 5_666 . ?
C8 O3 Cd1 88.82(12) . 5_676 ?
C8 O4 Cd1 93.38(13) . 5_676 ?
C12 O5 C17 116.93(17) . . ?

loop_
_geom_bond_atom_site_label_1
_geom_bond_atom_site_label_2
_geom_bond_distance
_geom_bond_site_symmetry_2
_geom_bond_publ_flag
Cd1 O2 2.3132(16) 5_666 ?
Cd1 O4 2.3227(16) 5_676 ?
Cd1 N1 2.3422(19) . ?
Cd1 O2 2.3718(15) . ?
Cd1 N4 2.3728(19) 6_556 ?
Cd1 O3 2.4211(16) 5_676 ?
Cd1 O1 2.4824(15) . ?
Cd1 C8 2.710(2) 5_676 ?
C1 C7 1.526(3) . ?
C1 C6 1.538(3) . ?
C1 C2 1.544(3) . ?
C2 C3 1.527(3) . ?
C2 C8 1.529(3) . ?
C3 C4 1.533(3) . ?
C4 C5 1.528(3) . ?
C5 C6 1.526(3) . ?
C7 O1 1.245(3) . ?
C7 O2 1.279(3) . ?
C8 O4 1.265(3) . ?
C8 O3 1.267(3) . ?
C9 C14 1.383(3) . ?
C9 C10 1.387(3) . ?
C9 N3 1.436(3) . ?
C10 C11 1.386(3) . ?
C11 C12 1.392(3) . ?
C12 O5 1.388(3) . ?
C12 C13 1.389(3) . ?
C13 C14 1.388(3) . ?
C15 N2 1.321(3) . ?
C15 N1 1.361(3) . ?
C16 N1 1.320(3) . ?
C16 N3 1.332(3) . ?
C17 C18 1.378(3) . ?
C17 C22 1.389(3) . ?
C17 O5 1.396(3) . ?
C18 C19 1.393(3) . ?
C19 C20 1.386(3) . ?
C20 C21 1.388(3) . ?
C20 N6 1.450(3) . ?
C21 C22 1.388(3) . ?
C23 N5 1.313(3) . ?
C23 N4 1.362(3) . ?
C24 N4 1.320(3) . ?
C24 N6 1.329(3) . ?
N2 N3 1.367(3) . ?
N5 N6 1.350(3) . ?
